data_7016921
loop_
_publ_author_name
'Yang, Xiaoping'
'Lam, Daniel'
'Chan, Christopher'
'Stanley, Julie M.'
'Jones, Richard A.'
'Holliday, Bradley J.'
'Wong, Wai-Kwok'

_publ_section_title
;
 Construction of 1-D 4f and 3d-4f coordination polymers with flexible
 Schiff base ligands.
;
_journal_issue 38
_journal_name_full 'Dalton transactions (Cambridge, England : 2003)'
_journal_page_first 9795
_journal_page_last 9801
_journal_paper_doi 10.1039/c1dt11036e
_journal_volume 40
_journal_year 2011
_chemical_formula_moiety '2(C16 H20 Er N O8), 2(C H3 O0.50), 2(O)'
_chemical_formula_sum 'C34 H46 Er2 N2 O19'
_chemical_formula_weight 1121.25
_chemical_name_systematic
;
?
;
_space_group_IT_number 2
_symmetry_cell_setting triclinic
_symmetry_space_group_name_Hall '-P 1'
_symmetry_space_group_name_H-M 'P -1'
_atom_sites_solution_hydrogens geom
_atom_sites_solution_primary direct
_atom_sites_solution_secondary difmap
_audit_creation_method SHELXL-97
_cell_angle_alpha 107.873(5)
_cell_angle_beta 91.001(5)
_cell_angle_gamma 98.201(3)
_cell_formula_units_Z 1
_cell_length_a 8.788(5)
_cell_length_b 11.889(4)
_cell_length_c 13.115(5)
_cell_measurement_reflns_used 2924
_cell_measurement_temperature 223(1)
_cell_measurement_theta_max 31.7435
_cell_measurement_theta_min 1.6349
_cell_volume 1288.1(10)
_computing_cell_refinement 'Collect software, Nonius B.V. 1998'
_computing_data_collection 'Collect software, Nonius B.V. 1998'
_computing_data_reduction
;
DENZO and Scalepack (Otwinoski and Minor, 1997)
;
_computing_molecular_graphics 'XP SHELXTL/PC, Siemens Analytical'
_computing_structure_refinement 'XL SHELXTL/PC, Siemens Analytical'
_computing_structure_solution
;

SIR97 - Altomare A., Burla M.C., Camalli M., Cascarano G.L., Giacovazzo C.,
Guagliardi A., Moliterni A.G.G., Polidori G.,Spagna R.
;
_diffrn_ambient_temperature 223(1)
_diffrn_detector_area_resol_mean 13.6612
_diffrn_measured_fraction_theta_full 0.998
_diffrn_measured_fraction_theta_max 0.998
_diffrn_measurement_device_type 'Mercury2 (2x2 bin mode)'
_diffrn_measurement_method dtprofit.ref
_diffrn_radiation_monochromator 'Graphite Monochromator'
_diffrn_radiation_source 'Sealed tube'
_diffrn_radiation_type MoK\a
_diffrn_radiation_wavelength 0.710747
_diffrn_reflns_av_R_equivalents 0.0728
_diffrn_reflns_av_sigmaI/netI 0.0969
_diffrn_reflns_limit_h_max 10
_diffrn_reflns_limit_h_min -10
_diffrn_reflns_limit_k_max 14
_diffrn_reflns_limit_k_min -14
_diffrn_reflns_limit_l_max 15
_diffrn_reflns_limit_l_min -15
_diffrn_reflns_number 11268
_diffrn_reflns_theta_full 25.00
_diffrn_reflns_theta_max 25.00
_diffrn_reflns_theta_min 1.63
_exptl_absorpt_coefficient_mu 3.298
_exptl_absorpt_correction_T_max 1.0000
_exptl_absorpt_correction_T_min 0.5956
_exptl_absorpt_correction_type multi-scan
_exptl_absorpt_process_details 'DENZO and Scalepack (Otwinoski and Minor, 1997)'
_exptl_crystal_colour Yellow
_exptl_crystal_density_diffrn 1.445
_exptl_crystal_density_method 'not measured'
_exptl_crystal_description Prism
_exptl_crystal_F_000 552
_exptl_crystal_size_max 0.26
_exptl_crystal_size_mid 0.13
_exptl_crystal_size_min 0.05
_refine_diff_density_max 2.512
_refine_diff_density_min -1.508
_refine_diff_density_rms 0.385
_refine_ls_extinction_coef 0.0118(17)
_refine_ls_extinction_expression Fc^*^=kFc[1+0.001xFc^2^\l^3^/sin(2\q)]^-1/4^
_refine_ls_extinction_method SHELXL
_refine_ls_goodness_of_fit_ref 1.186
_refine_ls_hydrogen_treatment constr
_refine_ls_matrix_type full
_refine_ls_number_parameters 281
_refine_ls_number_reflns 4529
_refine_ls_number_restraints 32
_refine_ls_restrained_S_all 1.184
_refine_ls_R_factor_all 0.0962
_refine_ls_R_factor_gt 0.0721
_refine_ls_shift/su_max 0.001
_refine_ls_shift/su_mean 0.000
_refine_ls_structure_factor_coef Fsqd
_refine_ls_weighting_details 'calc w=1/[\s^2^(Fo^2^)+(0.1131P)^2^+4.8786P] where P=(Fo^2^+2Fc^2^)/3'
_refine_ls_weighting_scheme calc
_refine_ls_wR_factor_gt 0.1821
_refine_ls_wR_factor_ref 0.2330
_reflns_number_gt 3620
_reflns_number_total 4529
_reflns_threshold_expression >2sigma(I)
_cod_data_source_file c1dt11036e.txt
_cod_data_source_block complex-2
_cod_depositor_comments
;
The following automatic conversions were performed:

'_exptl_absorpt_correction_type' value 'Multi-scan' changed to
'multi-scan' according to
/home/saulius/struct/CIF-dictionaries/cif_core.dic dictionary named
'cif_core.dic' version 2.4.1 from 2010-06-29.

Automatic conversion script
Id: cif_fix_values 1715 2011-07-08 13:25:40Z adriana 
;
_cod_original_sg_symbol_H-M P-1
_cod_database_code 7016921

loop_
_symmetry_equiv_pos_as_xyz
'x, y, z'
'-x, -y, -z'

loop_
_atom_site_label
_atom_site_type_symbol
_atom_site_fract_x
_atom_site_fract_y
_atom_site_fract_z
_atom_site_U_iso_or_equiv
_atom_site_adp_type
_atom_site_occupancy
_atom_site_symmetry_multiplicity
_atom_site_calc_flag
_atom_site_refinement_flags
Er1 Er 1.43321(7) 0.83704(5) 0.90474(5) 0.0372(3) Uani 1 1 d .
O1 O 1.5428(11) 0.6932(8) 0.7315(7) 0.043(2) Uani 1 1 d .
O2 O 1.4002(10) 0.6335(7) 0.8852(7) 0.037(2) Uani 1 1 d .
O3 O 1.1529(11) 0.7788(9) 0.9042(9) 0.051(3) Uani 1 1 d .
O4 O 1.2508(12) 0.7978(11) 0.7513(9) 0.060(3) Uani 1 1 d .
O5 O 1.5732(11) 0.9553(8) 0.8182(8) 0.046(2) Uani 1 1 d .
O6 O 1.6115(13) 1.1496(9) 0.9166(7) 0.050(3) Uani 1 1 d .
O7 O 1.3427(11) 1.0155(8) 0.9670(8) 0.043(2) Uani 1 1 d .
O8 O 1.3193(10) 1.2028(9) 1.0435(8) 0.045(2) Uani 1 1 d .
N1 N 1.2893(11) 0.4779(10) 0.9748(9) 0.038(3) Uani 1 1 d .
C1 C 1.582(2) 0.7173(16) 0.6333(13) 0.063(5) Uani 1 1 d .
H1B H 1.5237 0.6574 0.5737 0.094 Uiso 1 1 calc R
H1C H 1.6902 0.7158 0.6244 0.094 Uiso 1 1 calc R
H1D H 1.5589 0.7946 0.6362 0.094 Uiso 1 1 calc R
C2 C 1.5433(15) 0.5827(13) 0.7338(11) 0.042(3) Uani 1 1 d .
C3 C 1.6128(17) 0.4897(12) 0.6605(13) 0.048(4) Uani 1 1 d .
H3A H 1.6661 0.5064 0.6049 0.058 Uiso 1 1 calc R
C4 C 1.603(2) 0.3785(18) 0.6701(14) 0.074(5) Uani 1 1 d .
H4A H 1.6506 0.3215 0.6217 0.088 Uiso 1 1 calc R
C5 C 1.5207(19) 0.3470(15) 0.7525(13) 0.058(4) Uani 1 1 d .
H5A H 1.5137 0.2705 0.7586 0.070 Uiso 1 1 calc R
C6 C 1.4496(14) 0.4371(11) 0.8256(9) 0.030(3) Uani 1 1 d .
C7 C 1.4621(13) 0.5522(12) 0.8186(10) 0.035(3) Uani 1 1 d .
C8 C 1.3596(16) 0.4070(12) 0.9060(12) 0.044(3) Uani 1 1 d .
H8A H 1.3521 0.3289 0.9081 0.053 Uiso 1 1 calc R
C9 C 1.1838(16) 0.4468(14) 1.0497(14) 0.051(4) Uani 1 1 d .
H9A H 1.2053 0.5059 1.1201 0.062 Uiso 1 1 calc R
H9B H 1.1974 0.3695 1.0558 0.062 Uiso 1 1 calc R
C10 C 1.0177(17) 0.4423(15) 1.0086(15) 0.059(4) Uani 1 1 d .
H10A H 0.9484 0.4225 1.0595 0.088 Uiso 1 1 calc R
H10B H 0.9959 0.3781 0.9410 0.088 Uiso 1 1 calc R
C11 C 0.970(2) 0.743(2) 0.7542(18) 0.088(7) Uani 1 1 d .
H11A H 0.9454 0.6584 0.7193 0.133 Uiso 1 1 calc R
H11B H 0.9605 0.7845 0.7025 0.133 Uiso 1 1 calc R
H11C H 0.8997 0.7674 0.8093 0.133 Uiso 1 1 calc R
C12 C 1.1318(19) 0.7731(15) 0.8036(14) 0.056(4) Uani 1 1 d .
C13 C 1.7413(19) 1.0892(16) 0.7533(13) 0.059(4) Uani 1 1 d .
H13A H 1.7471 1.0168 0.6962 0.089 Uiso 1 1 calc R
H13B H 1.8420 1.1223 0.7880 0.089 Uiso 1 1 calc R
H13C H 1.7036 1.1457 0.7244 0.089 Uiso 1 1 calc R
C14 C 1.6303(15) 1.0612(12) 0.8361(11) 0.037(3) Uani 1 1 d .
C15 C 1.1139(18) 1.0836(16) 0.9136(15) 0.064(5) Uani 1 1 d .
H15A H 1.0716 1.1569 0.9326 0.096 Uiso 1 1 calc R
H15B H 1.0421 1.0219 0.9273 0.096 Uiso 1 1 calc R
H15C H 1.1333 1.0605 0.8387 0.096 Uiso 1 1 calc R
C16 C 1.2681(15) 1.1023(12) 0.9819(11) 0.035(3) Uani 1 1 d .
O9 O 1.800(3) 0.191(2) 0.4547(19) 0.071(7) Uani 0.50 1 d PDU
H9C H 1.7843 0.1995 0.3957 0.107 Uiso 0.50 1 calc PR
C17 C 1.702(5) -0.036(4) 0.378(4) 0.092(13) Uani 0.50 1 d PDU
H17A H 1.7301 -0.1122 0.3717 0.138 Uiso 0.50 1 calc PR
H17B H 1.6850 -0.0292 0.3072 0.138 Uiso 0.50 1 calc PR
H17C H 1.6085 -0.0273 0.4147 0.138 Uiso 0.50 1 calc PR
C18 C 1.829(6) 0.062(3) 0.440(5) 0.13(2) Uani 0.50 1 d PDU
H18A H 1.9236 0.0509 0.4031 0.156 Uiso 0.50 1 calc PR
H18B H 1.8462 0.0538 0.5102 0.156 Uiso 0.50 1 calc PR
O1W O 1.068(5) 0.419(4) 0.518(4) 0.152(16) Uani 0.50 1 d PU
O1W' O 1.129(6) 0.388(5) 0.626(4) 0.177(19) Uani 0.50 1 d PU

loop_
_atom_site_aniso_label
_atom_site_aniso_U_11
_atom_site_aniso_U_22
_atom_site_aniso_U_33
_atom_site_aniso_U_23
_atom_site_aniso_U_13
_atom_site_aniso_U_12
Er1 0.0400(4) 0.0291(4) 0.0436(5) 0.0108(3) 0.0048(3) 0.0094(3)
O1 0.051(6) 0.028(5) 0.044(5) 0.004(4) 0.001(5) 0.006(4)
O2 0.042(5) 0.026(5) 0.041(5) 0.006(4) 0.012(4) 0.012(4)
O3 0.033(5) 0.062(7) 0.062(7) 0.022(5) 0.004(5) 0.013(5)
O4 0.043(6) 0.084(9) 0.051(6) 0.018(6) -0.001(5) 0.010(6)
O5 0.053(6) 0.040(6) 0.048(6) 0.019(4) 0.015(5) 0.006(4)
O6 0.076(7) 0.046(6) 0.035(5) 0.021(5) 0.010(5) 0.015(5)
O7 0.049(6) 0.031(5) 0.050(6) 0.012(4) 0.007(5) 0.008(4)
O8 0.035(5) 0.042(6) 0.063(6) 0.019(5) 0.009(5) 0.012(4)
N1 0.022(5) 0.057(7) 0.036(6) 0.014(5) 0.006(5) 0.011(5)
C1 0.083(13) 0.054(10) 0.049(9) 0.018(8) 0.007(9) 0.002(9)
C2 0.028(7) 0.047(9) 0.043(8) 0.001(6) 0.002(6) 0.011(6)
C3 0.052(9) 0.030(7) 0.069(10) 0.017(7) 0.030(8) 0.021(6)
C4 0.089(14) 0.087(14) 0.054(10) 0.017(9) 0.030(10) 0.050(11)
C5 0.066(11) 0.050(10) 0.065(11) 0.024(8) -0.003(9) 0.019(8)
C6 0.036(7) 0.026(6) 0.028(6) 0.004(5) -0.002(5) 0.011(5)
C7 0.018(6) 0.052(8) 0.028(6) 0.000(5) 0.008(5) 0.014(5)
C8 0.044(8) 0.028(7) 0.058(9) 0.013(6) -0.017(7) 0.002(6)
C9 0.046(9) 0.045(9) 0.076(11) 0.029(8) 0.020(8) 0.026(7)
C10 0.039(8) 0.070(11) 0.083(12) 0.046(10) 0.007(8) 0.010(7)
C11 0.045(10) 0.096(16) 0.097(16) -0.010(12) 0.001(10) 0.013(10)
C12 0.045(9) 0.057(10) 0.058(10) 0.004(8) -0.009(8) 0.008(7)
C13 0.055(10) 0.068(11) 0.057(10) 0.026(8) -0.003(8) 0.005(8)
C14 0.034(7) 0.036(8) 0.045(8) 0.019(6) 0.002(6) 0.006(6)
C15 0.041(9) 0.062(11) 0.081(12) 0.011(9) -0.009(9) 0.007(8)
C16 0.036(7) 0.036(8) 0.040(7) 0.015(6) 0.007(6) 0.017(6)
O9 0.070(10) 0.083(10) 0.059(9) 0.020(8) -0.006(8) 0.015(8)
C17 0.094(16) 0.093(15) 0.092(15) 0.036(10) -0.004(9) 0.014(10)
C18 0.13(2) 0.13(2) 0.12(2) 0.047(11) 0.002(10) 0.016(10)
O1W 0.149(18) 0.155(18) 0.148(18) 0.042(10) 0.017(10) 0.018(10)
O1W' 0.17(2) 0.18(2) 0.18(2) 0.052(11) -0.007(10) 0.025(10)

loop_
_atom_type_symbol
_atom_type_description
_atom_type_scat_dispersion_real
_atom_type_scat_dispersion_imag
_atom_type_scat_source
C C 0.0033 0.0016 'International Tables Vol C Tables 4.2.6.8 and 6.1.1.4'
H H 0.0000 0.0000 'International Tables Vol C Tables 4.2.6.8 and 6.1.1.4'
N N 0.0061 0.0033 'International Tables Vol C Tables 4.2.6.8 and 6.1.1.4'
O O 0.0106 0.0060 'International Tables Vol C Tables 4.2.6.8 and 6.1.1.4'
Er Er -0.2586 4.9576 'International Tables Vol C Tables 4.2.6.8 and 6.1.1.4'

loop_
_geom_angle_atom_site_label_1
_geom_angle_atom_site_label_2
_geom_angle_atom_site_label_3
_geom_angle
_geom_angle_site_symmetry_1
_geom_angle_site_symmetry_3
O7 Er1 O5 76.7(3) . .
O7 Er1 O2 148.1(3) . .
O5 Er1 O2 133.8(3) . .
O7 Er1 O6 77.4(3) . 2_877
O5 Er1 O6 135.9(4) . 2_877
O2 Er1 O6 82.0(3) . 2_877
O7 Er1 O8 125.8(3) . 2_877
O5 Er1 O8 85.3(3) . 2_877
O2 Er1 O8 74.0(3) . 2_877
O6 Er1 O8 81.8(4) 2_877 2_877
O7 Er1 O4 84.9(4) . .
O5 Er1 O4 82.1(4) . .
O2 Er1 O4 90.1(4) . .
O6 Er1 O4 129.9(4) 2_877 .
O8 Er1 O4 142.8(4) 2_877 .
O7 Er1 O3 76.0(3) . .
O5 Er1 O3 130.3(4) . .
O2 Er1 O3 75.4(3) . .
O6 Er1 O3 75.4(4) 2_877 .
O8 Er1 O3 143.9(3) 2_877 .
O4 Er1 O3 54.9(4) . .
O7 Er1 O7 74.6(4) . 2_877
O5 Er1 O7 69.0(3) . 2_877
O2 Er1 O7 120.4(3) . 2_877
O6 Er1 O7 70.1(3) 2_877 2_877
O8 Er1 O7 51.2(3) 2_877 2_877
O4 Er1 O7 147.6(4) . 2_877
O3 Er1 O7 138.5(3) . 2_877
O7 Er1 O1 142.6(3) . .
O5 Er1 O1 71.9(3) . .
O2 Er1 O1 62.6(3) . .
O6 Er1 O1 140.0(3) 2_877 .
O8 Er1 O1 71.5(3) 2_877 .
O4 Er1 O1 71.3(3) . .
O3 Er1 O1 110.1(3) . .
O7 Er1 O1 111.1(3) 2_877 .
O7 Er1 C12 79.3(4) . .
O5 Er1 C12 106.7(5) . .
O2 Er1 C12 81.8(4) . .
O6 Er1 C12 102.7(5) 2_877 .
O8 Er1 C12 154.6(4) 2_877 .
O4 Er1 C12 27.4(4) . .
O3 Er1 C12 27.5(4) . .
O7 Er1 C12 153.9(4) 2_877 .
O1 Er1 C12 90.7(4) . .
O7 Er1 C16 100.7(4) . 2_877
O5 Er1 C16 76.6(4) . 2_877
O2 Er1 C16 96.6(3) . 2_877
O6 Er1 C16 74.0(4) 2_877 2_877
O8 Er1 C16 25.1(3) 2_877 2_877
O4 Er1 C16 156.0(4) . 2_877
O3 Er1 C16 149.1(4) . 2_877
O7 Er1 C16 26.1(3) 2_877 2_877
O1 Er1 C16 91.3(3) . 2_877
C12 Er1 C16 176.5(4) . 2_877
O7 Er1 Er1 40.3(2) . 2_877
O5 Er1 Er1 68.0(2) . 2_877
O2 Er1 Er1 146.7(2) . 2_877
O6 Er1 Er1 69.2(2) 2_877 2_877
O8 Er1 Er1 85.5(2) 2_877 2_877
O4 Er1 Er1 120.9(3) . 2_877
O3 Er1 Er1 111.1(3) . 2_877
O7 Er1 Er1 34.4(2) 2_877 2_877
O1 Er1 Er1 135.0(2) . 2_877
C12 Er1 Er1 119.6(3) . 2_877
C16 Er1 Er1 60.4(3) 2_877 2_877
C2 O1 C1 117.2(11) . .
C2 O1 Er1 114.4(8) . .
C1 O1 Er1 128.0(9) . .
C7 O2 Er1 127.7(8) . .
C12 O3 Er1 92.4(9) . .
C12 O4 Er1 93.5(9) . .
C14 O5 Er1 138.8(9) . .
C14 O6 Er1 131.5(8) . 2_877
C16 O7 Er1 165.8(9) . .
C16 O7 Er1 88.3(8) . 2_877
Er1 O7 Er1 105.4(4) . 2_877
C16 O8 Er1 98.7(8) . 2_877
C8 N1 C9 126.5(13) . .
O1 C1 H1B 109.5 . .
O1 C1 H1C 109.5 . .
H1B C1 H1C 109.5 . .
O1 C1 H1D 109.5 . .
H1B C1 H1D 109.5 . .
H1C C1 H1D 109.5 . .
O1 C2 C3 127.6(13) . .
O1 C2 C7 115.6(11) . .
C3 C2 C7 116.8(13) . .
C4 C3 C2 122.0(14) . .
C4 C3 H3A 119.0 . .
C2 C3 H3A 119.0 . .
C3 C4 C5 121.5(15) . .
C3 C4 H4A 119.2 . .
C5 C4 H4A 119.2 . .
C4 C5 C6 117.6(14) . .
C4 C5 H5A 121.2 . .
C6 C5 H5A 121.2 . .
C7 C6 C5 121.6(12) . .
C7 C6 C8 119.2(11) . .
C5 C6 C8 119.1(12) . .
O2 C7 C6 121.6(12) . .
O2 C7 C2 118.0(12) . .
C6 C7 C2 120.4(11) . .
N1 C8 C6 125.4(12) . .
N1 C8 H8A 117.3 . .
C6 C8 H8A 117.3 . .
N1 C9 C10 109.1(12) . .
N1 C9 H9A 109.9 . .
C10 C9 H9A 109.9 . .
N1 C9 H9B 109.9 . .
C10 C9 H9B 109.9 . .
H9A C9 H9B 108.3 . .
C9 C10 C10 115.2(17) . 2_767
C9 C10 H10A 108.5 . .
C10 C10 H10A 108.5 2_767 .
C9 C10 H10B 108.5 . .
C10 C10 H10B 108.5 2_767 .
H10A C10 H10B 107.5 . .
C12 C11 H11A 109.5 . .
C12 C11 H11B 109.5 . .
H11A C11 H11B 109.5 . .
C12 C11 H11C 109.5 . .
H11A C11 H11C 109.5 . .
H11B C11 H11C 109.5 . .
O3 C12 O4 119.2(13) . .
O3 C12 C11 118.1(16) . .
O4 C12 C11 122.6(16) . .
O3 C12 Er1 60.1(7) . .
O4 C12 Er1 59.0(8) . .
C11 C12 Er1 177.5(13) . .
C14 C13 H13A 109.5 . .
C14 C13 H13B 109.5 . .
H13A C13 H13B 109.5 . .
C14 C13 H13C 109.5 . .
H13A C13 H13C 109.5 . .
H13B C13 H13C 109.5 . .
O5 C14 O6 127.1(13) . .
O5 C14 C13 116.5(13) . .
O6 C14 C13 116.3(12) . .
C16 C15 H15A 109.5 . .
C16 C15 H15B 109.5 . .
H15A C15 H15B 109.5 . .
C16 C15 H15C 109.5 . .
H15A C15 H15C 109.5 . .
H15B C15 H15C 109.5 . .
O8 C16 O7 121.7(12) . .
O8 C16 C15 119.3(12) . .
O7 C16 C15 118.8(13) . .
O8 C16 Er1 56.2(7) . 2_877
O7 C16 Er1 65.6(7) . 2_877
C15 C16 Er1 172.0(11) . 2_877
C18 O9 H9C 109.5 . .
C18 C17 H17A 109.5 . .
C18 C17 H17B 109.5 . .
H17A C17 H17B 109.5 . .
C18 C17 H17C 109.5 . .
H17A C17 H17C 109.5 . .
H17B C17 H17C 109.5 . .
C17 C18 O9 115(3) . .
C17 C18 H18A 108.5 . .
O9 C18 H18A 108.5 . .
C17 C18 H18B 108.5 . .
O9 C18 H18B 108.5 . .
H18A C18 H18B 107.5 . .

loop_
_geom_bond_atom_site_label_1
_geom_bond_atom_site_label_2
_geom_bond_distance
_geom_bond_site_symmetry_2
Er1 O7 2.289(9) .
Er1 O5 2.304(9) .
Er1 O2 2.329(8) .
Er1 O6 2.343(9) 2_877
Er1 O8 2.420(9) 2_877
Er1 O4 2.436(10) .
Er1 O3 2.461(10) .
Er1 O7 2.622(10) 2_877
Er1 O1 2.678(9) .
Er1 C12 2.835(16) .
Er1 C16 2.878(13) 2_877
Er1 Er1 3.9106(17) 2_877
O1 C2 1.324(17) .
O1 C1 1.441(17) .
O2 C7 1.281(14) .
O3 C12 1.309(19) .
O4 C12 1.31(2) .
O5 C14 1.237(16) .
O6 C14 1.273(16) .
O6 Er1 2.343(9) 2_877
O7 C16 1.267(15) .
O7 Er1 2.622(9) 2_877
O8 C16 1.235(16) .
O8 Er1 2.420(9) 2_877
N1 C8 1.269(18) .
N1 C9 1.454(17) .
C1 H1B 0.9600 .
C1 H1C 0.9600 .
C1 H1D 0.9600 .
C2 C3 1.443(18) .
C2 C7 1.442(19) .
C3 C4 1.36(2) .
C3 H3A 0.9300 .
C4 C5 1.42(2) .
C4 H4A 0.9300 .
C5 C6 1.43(2) .
C5 H5A 0.9300 .
C6 C7 1.388(18) .
C6 C8 1.431(19) .
C8 H8A 0.9300 .
C9 C10 1.54(2) .
C9 H9A 0.9700 .
C9 H9B 0.9700 .
C10 C10 1.53(3) 2_767
C10 H10A 0.9700 .
C10 H10B 0.9700 .
C11 C12 1.50(2) .
C11 H11A 0.9600 .
C11 H11B 0.9600 .
C11 H11C 0.9600 .
C13 C14 1.55(2) .
C13 H13A 0.9600 .
C13 H13B 0.9600 .
C13 H13C 0.9600 .
C15 C16 1.56(2) .
C15 H15A 0.9600 .
C15 H15B 0.9600 .
C15 H15C 0.9600 .
C16 Er1 2.878(13) 2_877
O9 C18 1.54(2) .
O9 H9C 0.8200 .
C17 C18 1.52(2) .
C17 H17A 0.9600 .
C17 H17B 0.9600 .
C17 H17C 0.9600 .
C18 H18A 0.9700 .
C18 H18B 0.9700 .
O1W O1W' 1.67(6) .
